data_7063665
loop_
_publ_author_name
'Santhosh, Chikkappaiahnayaka'
'Singh, Krishna Ravi'
'Mane, Manoj V.'
'Sheela, Kalleshappa'
'Sharath, Kalleshappa'
'Sadashiva, Maralinganadoddi P.'

_publ_section_title
;
 Base-promoted regioselective synthesis of alkyl (2-tosyl/4-ethylcarbonyl)
 thiazole-5-carboxylates employing dithioates and active methylene
 isocyanides
;
_journal_issue 11
_journal_name_full 'New Journal of Chemistry'
_journal_page_first 4604
_journal_page_last 4614
_journal_paper_doi 10.1039/D4NJ04515G
_journal_volume 49
_journal_year 2025
_chemical_formula_moiety 'C14 H12 Cl N O4 S'
_chemical_formula_sum 'C14 H12 Cl N O4 S'
_chemical_formula_weight 329.24
_space_group_crystal_system monoclinic
_space_group_IT_number 14
_space_group_name_Hall '-P 2ybc'
_space_group_name_H-M_alt 'P 1 21/c 1'
_atom_sites_solution_hydrogens geom
_audit_creation_method SHELXL-2019/2
_audit_update_record
;
2024-01-08 deposited with the CCDC.	2025-02-13 downloaded from the CCDC.
;
_cell_angle_alpha 90
_cell_angle_beta 104.898(2)
_cell_angle_gamma 90
_cell_formula_units_Z 4
_cell_length_a 13.7650(7)
_cell_length_b 7.5431(4)
_cell_length_c 15.3707(9)
_cell_measurement_reflns_used 3673
_cell_measurement_temperature 293(2)
_cell_measurement_theta_max 27.88
_cell_measurement_theta_min 2.743
_cell_volume 1542.30(15)
_computing_cell_refinement 'SAINT/ XPREP (Bruker, 2016)'
_computing_data_collection 'APEX3 (Bruker, 2016)'
_computing_data_reduction 'SAINT/ XPREP (Bruker, 2016)'
_computing_molecular_graphics Mercury
_computing_publication_material Platon
_computing_structure_refinement 'SHELXL-2019/2 (Sheldrick, 2019)'
_computing_structure_solution 'SHELXT 2018/2 (Sheldrick, 2018)'
_diffrn_ambient_temperature 293(2)
_diffrn_measured_fraction_theta_full 0.999
_diffrn_measured_fraction_theta_max 0.999
_diffrn_measurement_device_type 'Bruker D8 VENTURE difractometer'
_diffrn_measurement_method '\w and \f scan'
_diffrn_radiation_type MoK\a
_diffrn_radiation_wavelength 0.71073
_diffrn_reflns_av_R_equivalents 0.0380
_diffrn_reflns_av_unetI/netI 0.0147
_diffrn_reflns_Laue_measured_fraction_full 0.999
_diffrn_reflns_Laue_measured_fraction_max 0.999
_diffrn_reflns_limit_h_max 18
_diffrn_reflns_limit_h_min -18
_diffrn_reflns_limit_k_max 9
_diffrn_reflns_limit_k_min -9
_diffrn_reflns_limit_l_max 20
_diffrn_reflns_limit_l_min -20
_diffrn_reflns_number 51308
_diffrn_reflns_point_group_measured_fraction_full 0.999
_diffrn_reflns_point_group_measured_fraction_max 0.999
_diffrn_reflns_theta_full 25.242
_diffrn_reflns_theta_max 27.884
_diffrn_reflns_theta_min 2.743
_diffrn_source 'fine-focus sealed tube'
_exptl_absorpt_coefficient_mu 0.396
_exptl_absorpt_correction_type multi-scan
_exptl_crystal_colour white
_exptl_crystal_density_diffrn 1.418
_exptl_crystal_description block
_exptl_crystal_F_000 672
_exptl_crystal_size_max 0.456
_exptl_crystal_size_mid 0.363
_exptl_crystal_size_min 0.232
_exptl_transmission_factor_max 0.912
_exptl_transmission_factor_min 0.840
_refine_diff_density_max 0.460
_refine_diff_density_min -0.293
_refine_diff_density_rms 0.086
_refine_ls_extinction_method none
_refine_ls_goodness_of_fit_ref 1.129
_refine_ls_hydrogen_treatment constr
_refine_ls_matrix_type full
_refine_ls_number_parameters 191
_refine_ls_number_reflns 3673
_refine_ls_number_restraints 0
_refine_ls_restrained_S_all 1.129
_refine_ls_R_factor_all 0.0840
_refine_ls_R_factor_gt 0.0634
_refine_ls_shift/su_max 0.000
_refine_ls_shift/su_mean 0.000
_refine_ls_structure_factor_coef Fsqd
_refine_ls_weighting_details 'w=1/[\s^2^(Fo^2^)+(0.0940P)^2^+1.3544P] where P=(Fo^2^+2Fc^2^)/3'
_refine_ls_weighting_scheme calc
_refine_ls_wR_factor_gt 0.1764
_refine_ls_wR_factor_ref 0.2114
_reflns_Friedel_coverage 0.000
_reflns_number_gt 2873
_reflns_number_total 3673
_reflns_threshold_expression 'I > 2\s(I)'
_cod_data_source_file d4nj04515g2.cif
_cod_data_source_block e5
_cod_depositor_comments 'Adding full bibliography for 7063664--7063665.cif.'
_cod_original_sg_symbol_H-M 'P 21/c'
_cod_database_code 7063665
_shelx_shelxl_version_number 2019/2
_shelx_space_group_comment
;
The symmetry employed for this shelxl refinement is uniquely defined
by the following loop, which should always be used as a source of
symmetry information in preference to the above space-group names.
They are only intended as comments.
;

loop_
_space_group_symop_operation_xyz
'x, y, z'
'-x, y+1/2, -z+1/2'
'-x, -y, -z'
'x, -y-1/2, z-1/2'

loop_
_atom_site_label
_atom_site_type_symbol
_atom_site_fract_x
_atom_site_fract_y
_atom_site_fract_z
_atom_site_U_iso_or_equiv
_atom_site_adp_type
_atom_site_occupancy
_atom_site_site_symmetry_order
_atom_site_calc_flag
_atom_site_refinement_flags_posn
_atom_site_refinement_flags_adp
_atom_site_refinement_flags_occupancy
_atom_site_disorder_assembly
_atom_site_disorder_group
Cl1 Cl 1.14549(7) 0.51660(16) 0.40211(8) 0.0859(4) Uani 1 1 d . . . . .
C2 C 1.0211(2) 0.4697(4) 0.3485(2) 0.0523(7) Uani 1 1 d . . . . .
C3 C 0.9624(2) 0.3824(4) 0.3955(2) 0.0552(7) Uani 1 1 d . . . . .
H3 H 0.989341 0.348170 0.454961 0.066 Uiso 1 1 calc R U . . .
C4 C 0.8630(2) 0.3467(4) 0.3528(2) 0.0531(7) Uani 1 1 d . . . . .
H4 H 0.822706 0.289678 0.384252 0.064 Uiso 1 1 calc R U . . .
C5 C 0.8228(2) 0.3944(4) 0.2641(2) 0.0483(6) Uani 1 1 d . . . . .
C6 C 0.8829(2) 0.4832(4) 0.2188(2) 0.0557(7) Uani 1 1 d . . . . .
H6 H 0.856357 0.516450 0.159168 0.067 Uiso 1 1 calc R U . . .
C7 C 0.9819(2) 0.5231(5) 0.2609(2) 0.0561(7) Uani 1 1 d . . . . .
H7 H 1.021401 0.585311 0.230496 0.067 Uiso 1 1 calc R U . . .
C8 C 0.7162(2) 0.3445(4) 0.2174(2) 0.0563(7) Uani 1 1 d . . . . .
H8A H 0.714084 0.284146 0.161165 0.068 Uiso 1 1 calc R U . . .
H8B H 0.689186 0.265429 0.255114 0.068 Uiso 1 1 calc R U . . .
O9 O 0.65708(15) 0.5065(3) 0.20002(14) 0.0510(5) Uani 1 1 d . . . . .
C10 C 0.5636(2) 0.4845(4) 0.1487(2) 0.0486(6) Uani 1 1 d . . . . .
O11 O 0.52707(18) 0.3444(3) 0.1225(2) 0.0799(8) Uani 1 1 d . . . . .
C12 C 0.5101(2) 0.6537(4) 0.12676(19) 0.0448(6) Uani 1 1 d . . . . .
C13 C 0.4103(2) 0.6742(4) 0.08546(18) 0.0453(6) Uani 1 1 d . . . . .
N14 N 0.3768(2) 0.8429(4) 0.0686(2) 0.0617(7) Uani 1 1 d . . . . .
C15 C 0.4515(3) 0.9510(5) 0.0953(3) 0.0707(10) Uani 1 1 d . . . . .
H15 H 0.443386 1.073004 0.088401 0.085 Uiso 1 1 calc R U . . .
S16 S 0.56550(6) 0.85835(11) 0.14361(7) 0.0646(3) Uani 1 1 d . . . . .
C17 C 0.3356(2) 0.5264(4) 0.0587(2) 0.0518(7) Uani 1 1 d . . . . .
O18 O 0.2999(3) 0.4862(6) -0.0161(2) 0.1355(19) Uani 1 1 d . . . . .
O19 O 0.3145(2) 0.4538(4) 0.12755(16) 0.0730(7) Uani 1 1 d . . . . .
C20 C 0.2453(3) 0.3018(6) 0.1115(3) 0.0820(12) Uani 1 1 d . . . . .
H20A H 0.243162 0.249548 0.053325 0.098 Uiso 1 1 calc R U . . .
H20B H 0.269133 0.212346 0.157327 0.098 Uiso 1 1 calc R U . . .
C21 C 0.1480(5) 0.3571(7) 0.1134(6) 0.147(3) Uani 1 1 d . . . . .
H21A H 0.149976 0.406241 0.171458 0.221 Uiso 1 1 calc R U . . .
H21B H 0.103202 0.257235 0.102238 0.221 Uiso 1 1 calc R U . . .
H21C H 0.124460 0.445355 0.067879 0.221 Uiso 1 1 calc R U . . .

loop_
_atom_site_aniso_label
_atom_site_aniso_U_11
_atom_site_aniso_U_22
_atom_site_aniso_U_33
_atom_site_aniso_U_23
_atom_site_aniso_U_13
_atom_site_aniso_U_12
Cl1 0.0489(5) 0.1022(8) 0.0969(8) 0.0211(6) 0.0012(4) -0.0121(5)
C2 0.0427(14) 0.0522(16) 0.0610(17) 0.0020(13) 0.0115(12) 0.0017(12)
C3 0.0590(17) 0.0517(17) 0.0540(16) 0.0041(13) 0.0129(13) -0.0007(14)
C4 0.0520(16) 0.0466(15) 0.0643(18) 0.0028(13) 0.0214(13) -0.0030(12)
C5 0.0435(14) 0.0425(14) 0.0605(16) -0.0004(12) 0.0162(12) 0.0028(11)
C6 0.0530(16) 0.0639(19) 0.0500(16) 0.0094(14) 0.0128(13) 0.0005(14)
C7 0.0503(16) 0.0611(19) 0.0605(18) 0.0102(14) 0.0210(13) -0.0028(14)
C8 0.0483(15) 0.0447(15) 0.0734(19) -0.0021(14) 0.0115(14) 0.0009(12)
O9 0.0421(10) 0.0460(11) 0.0613(12) -0.0066(9) 0.0066(9) -0.0010(8)
C10 0.0414(14) 0.0459(15) 0.0595(17) -0.0058(12) 0.0147(12) -0.0080(11)
O11 0.0488(13) 0.0470(13) 0.137(2) -0.0138(14) 0.0111(14) -0.0106(10)
C12 0.0381(13) 0.0457(14) 0.0510(14) -0.0077(11) 0.0123(11) -0.0108(11)
C13 0.0405(13) 0.0498(15) 0.0468(14) -0.0048(12) 0.0132(11) -0.0071(11)
N14 0.0510(14) 0.0526(15) 0.0820(19) 0.0021(14) 0.0179(13) 0.0010(12)
C15 0.068(2) 0.0451(17) 0.100(3) 0.0021(17) 0.024(2) -0.0033(15)
S16 0.0540(5) 0.0504(5) 0.0858(6) -0.0066(4) 0.0112(4) -0.0194(3)
C17 0.0400(14) 0.0599(17) 0.0532(16) -0.0054(14) 0.0078(12) -0.0114(12)
O18 0.151(3) 0.184(4) 0.0602(17) -0.017(2) 0.0077(19) -0.110(3)
O19 0.0831(17) 0.0715(16) 0.0646(14) -0.0047(12) 0.0194(12) -0.0396(14)
C20 0.084(3) 0.061(2) 0.101(3) 0.001(2) 0.023(2) -0.033(2)
C21 0.104(4) 0.073(3) 0.297(10) -0.046(4) 0.112(5) -0.044(3)

loop_
_atom_type_symbol
_atom_type_description
_atom_type_scat_dispersion_real
_atom_type_scat_dispersion_imag
_atom_type_scat_source
C C 0.0033 0.0016 'International Tables Vol C Tables 4.2.6.8 and 6.1.1.4'
H H 0.0000 0.0000 'International Tables Vol C Tables 4.2.6.8 and 6.1.1.4'
N N 0.0061 0.0033 'International Tables Vol C Tables 4.2.6.8 and 6.1.1.4'
O O 0.0106 0.0060 'International Tables Vol C Tables 4.2.6.8 and 6.1.1.4'
S S 0.1246 0.1234 'International Tables Vol C Tables 4.2.6.8 and 6.1.1.4'
Cl Cl 0.1484 0.1585 'International Tables Vol C Tables 4.2.6.8 and 6.1.1.4'

loop_
_geom_angle_atom_site_label_1
_geom_angle_atom_site_label_2
_geom_angle_atom_site_label_3
_geom_angle
_geom_angle_site_symmetry_1
_geom_angle_site_symmetry_3
_geom_angle_publ_flag
C7 C2 C3 121.1(3) . . ?
C7 C2 Cl1 119.8(2) . . ?
C3 C2 Cl1 119.1(2) . . ?
C2 C3 C4 119.0(3) . . ?
C5 C4 C3 121.0(3) . . ?
C4 C5 C6 118.9(3) . . ?
C4 C5 C8 120.0(3) . . ?
C6 C5 C8 121.1(3) . . ?
C7 C6 C5 121.0(3) . . ?
C2 C7 C6 119.0(3) . . ?
O9 C8 C5 107.9(2) . . ?
C10 O9 C8 114.3(2) . . ?
O11 C10 O9 124.5(3) . . ?
O11 C10 C12 123.3(3) . . ?
O9 C10 C12 112.2(2) . . ?
C13 C12 C10 126.2(2) . . ?
C13 C12 S16 108.9(2) . . ?
C10 C12 S16 124.9(2) . . ?
N14 C13 C12 116.6(3) . . ?
N14 C13 C17 118.0(3) . . ?
C12 C13 C17 125.4(3) . . ?
C15 N14 C13 109.1(3) . . ?
N14 C15 S16 116.6(3) . . ?
C15 S16 C12 88.82(16) . . ?
O18 C17 O19 124.8(3) . . ?
O18 C17 C13 123.2(3) . . ?
O19 C17 C13 112.0(3) . . ?
C17 O19 C20 117.8(3) . . ?
C21 C20 O19 110.1(4) . . ?

loop_
_geom_bond_atom_site_label_1
_geom_bond_atom_site_label_2
_geom_bond_distance
_geom_bond_site_symmetry_2
_geom_bond_publ_flag
Cl1 C2 1.735(3) . ?
C2 C7 1.375(4) . ?
C2 C3 1.382(4) . ?
C3 C4 1.384(4) . ?
C4 C5 1.381(4) . ?
C5 C6 1.383(4) . ?
C5 C8 1.507(4) . ?
C6 C7 1.384(4) . ?
C8 O9 1.454(4) . ?
O9 C10 1.336(3) . ?
C10 O11 1.195(4) . ?
C10 C12 1.468(4) . ?
C12 C13 1.366(4) . ?
C12 S16 1.712(3) . ?
C13 N14 1.355(4) . ?
C13 C17 1.501(4) . ?
N14 C15 1.293(5) . ?
C15 S16 1.704(4) . ?
C17 O18 1.168(4) . ?
C17 O19 1.290(4) . ?
O19 C20 1.470(4) . ?
C20 C21 1.411(7) . ?
